data_1573923
loop_
_publ_author_name
'Pattanayak, Santanu'
'Siegel, Rachel E.'
'Liu, Yiming'
'Fettinger, James C.'
'Berben, Louise A.'

_publ_section_title
;
 Amine groups alter product selectivity and rate of catalytic hydride
 transfer reactions
;
_journal_name_full 'Chemical Science'
_journal_paper_doi 10.1039/D4SC07359B
_journal_year 2025
_chemical_formula_moiety 'C38 H32 Fe4 N3 O10 P2, C36 H30 N P2'
_chemical_formula_sum 'C74 H62 Fe4 N4 O10 P4'
_chemical_formula_weight 1514.55
_space_group_crystal_system triclinic
_space_group_IT_number 2
_space_group_name_Hall '-P 1'
_space_group_name_H-M_alt 'P -1'
_atom_sites_solution_hydrogens difmap
_atom_sites_solution_primary dual
_audit_creation_method SHELXL-2018/3
_audit_update_record
;
2024-10-16 deposited with the CCDC.	2025-02-03 downloaded from the CCDC.
;
_cell_angle_alpha 82.274(2)
_cell_angle_beta 76.135(3)
_cell_angle_gamma 84.742(3)
_cell_formula_units_Z 2
_cell_length_a 12.2009(6)
_cell_length_b 16.4108(8)
_cell_length_c 17.7080(8)
_cell_measurement_reflns_used 9991
_cell_measurement_temperature 90(2)
_cell_measurement_theta_max 27.57
_cell_measurement_theta_min 2.19
_cell_volume 3404.5(3)
_computing_cell_refinement 'SAINT (8.38a) (Bruker, 2017)'
_computing_data_collection 'Apex3 (2019.1) (Bruker, 2019)'
_computing_data_reduction 'SAINT (8.38a) (Bruker, 2017)'
_computing_molecular_graphics 'Bruker SHELXTL'
_computing_publication_material 'Bruker SHELXTL'
_computing_structure_refinement 'SHELXL-2018/3 (Sheldrick, 2018)'
_computing_structure_solution 'SHELXT (Sheldrick, 2015) Acta Cryst., A71, 3-8'
_diffrn_ambient_temperature 90(2)
_diffrn_measured_fraction_theta_full 1.000
_diffrn_measured_fraction_theta_max 0.991
_diffrn_measurement_device_type 'Bruker APEX-II CCD'
_diffrn_measurement_method '\f and \w scans'
_diffrn_radiation_type MoK\a
_diffrn_radiation_wavelength 0.71073
_diffrn_reflns_av_R_equivalents 0.0263
_diffrn_reflns_av_unetI/netI 0.0424
_diffrn_reflns_Laue_measured_fraction_full 1.000
_diffrn_reflns_Laue_measured_fraction_max 0.991
_diffrn_reflns_limit_h_max 15
_diffrn_reflns_limit_h_min -15
_diffrn_reflns_limit_k_max 21
_diffrn_reflns_limit_k_min -21
_diffrn_reflns_limit_l_max 20
_diffrn_reflns_limit_l_min -22
_diffrn_reflns_number 26673
_diffrn_reflns_point_group_measured_fraction_full 1.000
_diffrn_reflns_point_group_measured_fraction_max 0.991
_diffrn_reflns_theta_full 25.242
_diffrn_reflns_theta_max 27.647
_diffrn_reflns_theta_min 1.722
_exptl_absorpt_coefficient_mu 0.992
_exptl_absorpt_correction_T_max 0.6360
_exptl_absorpt_correction_T_min 0.4567
_exptl_absorpt_correction_type multi-scan
_exptl_absorpt_process_details 'SADABS 2016/2 (Sheldrick, 2016)'
_exptl_crystal_colour black
_exptl_crystal_density_diffrn 1.477
_exptl_crystal_description block
_exptl_crystal_F_000 1556
_exptl_crystal_size_max 0.832
_exptl_crystal_size_mid 0.721
_exptl_crystal_size_min 0.318
_refine_diff_density_max 0.541
_refine_diff_density_min -0.434
_refine_diff_density_rms 0.068
_refine_ls_extinction_method none
_refine_ls_goodness_of_fit_ref 1.021
_refine_ls_hydrogen_treatment refall
_refine_ls_matrix_type full
_refine_ls_number_parameters 1113
_refine_ls_number_reflns 15724
_refine_ls_number_restraints 4
_refine_ls_restrained_S_all 1.021
_refine_ls_R_factor_all 0.0436
_refine_ls_R_factor_gt 0.0332
_refine_ls_shift/su_max 0.002
_refine_ls_shift/su_mean 0.000
_refine_ls_structure_factor_coef Fsqd
_refine_ls_weighting_details 'w=1/[\s^2^(Fo^2^)+(0.0379P)^2^+1.9448P] where P=(Fo^2^+2Fc^2^)/3'
_refine_ls_weighting_scheme calc
_refine_ls_wR_factor_gt 0.0804
_refine_ls_wR_factor_ref 0.0866
_reflns_Friedel_coverage 0.000
_reflns_number_gt 13089
_reflns_number_total 15724
_reflns_threshold_expression 'I > 2\s(I)'
_cod_data_source_file d4sc07359b2.cif
_cod_data_source_block SP51FMI
_cod_depositor_comments
;
The following automatic conversions were performed:

data item '_exptl_absorpt_correction_type' value 'Multi-scan' was
changed to 'multi-scan' in accordance with the
/home/data/users/saulius/crontab/automatic-downloads/rss-feeds/RSC/lib/dictionaries/cif_core.dic
dictionary named 'cif_core.dic' version 2.4.2 last updated on
2011-04-26.

Automatic conversion script
Id: cif_fix_values 8170 2020-07-09 18:12:32Z antanas 
;
_cod_database_code 1573923
_shelx_shelxl_version_number 2018/3
_shelx_space_group_comment
; 
The symmetry employed for this shelxl refinement is uniquely defined 
by the following loop, which should always be used as a source of 
symmetry information in preference to the above space-group names. 
They are only intended as comments. 
;
_shelx_estimated_absorpt_t_min 0.492
_shelx_estimated_absorpt_t_max 0.743

loop_
_space_group_symop_operation_xyz
'x, y, z'
'-x, -y, -z'

loop_
_atom_site_label
_atom_site_type_symbol
_atom_site_fract_x
_atom_site_fract_y
_atom_site_fract_z
_atom_site_U_iso_or_equiv
_atom_site_adp_type
_atom_site_occupancy
_atom_site_site_symmetry_order
_atom_site_calc_flag
_atom_site_refinement_flags_posn
_atom_site_refinement_flags_adp
_atom_site_refinement_flags_occupancy
_atom_site_disorder_assembly
_atom_site_disorder_group
Fe1 Fe 0.55466(2) 0.81397(2) 0.20999(2) 0.01481(6) Uani 1 1 d . . . . .
Fe2 Fe 0.42703(2) 0.62613(2) 0.29840(2) 0.01528(6) Uani 1 1 d . . . . .
Fe3 Fe 0.42877(2) 0.71957(2) 0.16628(2) 0.01531(6) Uani 1 1 d . . . . .
Fe4 Fe 0.35270(2) 0.77894(2) 0.29325(2) 0.01509(6) Uani 1 1 d . . . . .
P1 P 0.64958(4) 0.84850(3) 0.29146(3) 0.01661(10) Uani 1 1 d . . . . .
P2 P 0.55802(4) 0.52467(3) 0.27592(3) 0.01631(10) Uani 1 1 d . . . . .
C1 C 0.53770(16) 0.91830(12) 0.16816(11) 0.0188(4) Uani 1 1 d . . . . .
N1 N 0.49432(13) 0.71923(9) 0.25489(9) 0.0146(3) Uani 1 1 d . . . . .
O1 O 0.52673(13) 0.98621(9) 0.14259(9) 0.0249(3) Uani 1 1 d . . . . .
C2 C 0.68081(17) 0.78810(12) 0.14161(11) 0.0186(4) Uani 1 1 d . . . . .
O2 O 0.76307(12) 0.76983(9) 0.09783(8) 0.0235(3) Uani 1 1 d . . . . .
C3 C 0.31048(18) 0.56416(12) 0.30633(12) 0.0225(4) Uani 1 1 d . . . . .
O3 O 0.23490(14) 0.52449(10) 0.31308(10) 0.0354(4) Uani 1 1 d . . . . .
C4 C 0.42770(17) 0.61144(12) 0.39798(12) 0.0198(4) Uani 1 1 d . . . . .
O4 O 0.42801(14) 0.60085(10) 0.46395(8) 0.0285(3) Uani 1 1 d . . . . .
C5 C 0.53752(17) 0.67181(12) 0.09486(11) 0.0190(4) Uani 1 1 d . . . . .
O5 O 0.60633(13) 0.64488(9) 0.04642(9) 0.0261(3) Uani 1 1 d . . . . .
C6 C 0.30866(18) 0.66885(13) 0.15968(11) 0.0225(4) Uani 1 1 d . . . . .
O6 O 0.23019(14) 0.64026(11) 0.15164(10) 0.0349(4) Uani 1 1 d . . . . .
C7 C 0.40288(16) 0.81190(12) 0.10680(11) 0.0190(4) Uani 1 1 d . . . . .
O7 O 0.38157(13) 0.86886(9) 0.06569(8) 0.0239(3) Uani 1 1 d . . . . .
C8 C 0.21727(17) 0.73857(12) 0.30864(12) 0.0212(4) Uani 1 1 d . . . . .
O8 O 0.12740(13) 0.71708(10) 0.31794(9) 0.0283(3) Uani 1 1 d . . . . .
C9 C 0.35061(17) 0.79638(12) 0.39118(11) 0.0188(4) Uani 1 1 d . . . . .
O9 O 0.34491(13) 0.80844(9) 0.45482(8) 0.0258(3) Uani 1 1 d . . . . .
C10 C 0.31158(17) 0.88097(12) 0.25664(11) 0.0200(4) Uani 1 1 d . . . . .
O10 O 0.27822(13) 0.94600(9) 0.23541(9) 0.0269(3) Uani 1 1 d . . . . .
C11 C 0.65769(18) 0.76695(13) 0.37201(12) 0.0218(4) Uani 1 1 d . . . . .
H11A H 0.581(2) 0.7546(16) 0.3937(15) 0.035(7) Uiso 1 1 d . . . . .
H11B H 0.693(2) 0.7171(15) 0.3498(14) 0.026(6) Uiso 1 1 d . . . . .
C12 C 0.71131(19) 0.78249(14) 0.43799(13) 0.0261(4) Uani 1 1 d D . . . .
H12A H 0.7915(14) 0.7906(14) 0.4172(13) 0.026(6) Uiso 1 1 d D . . . .
H12B H 0.6714(17) 0.8315(11) 0.4628(12) 0.012(5) Uiso 1 1 d D . . . .
N12 N 0.69967(18) 0.71588(14) 0.50331(12) 0.0338(5) Uani 1 1 d D . . . .
H12C H 0.6300(17) 0.719(2) 0.5332(16) 0.056(9) Uiso 1 1 d D . . . .
H12D H 0.707(3) 0.6663(14) 0.4835(19) 0.065(11) Uiso 1 1 d D . . . .
C13 C 0.79404(17) 0.86992(12) 0.23863(12) 0.0204(4) Uani 1 1 d . . . . .
C14 C 0.88865(18) 0.81851(13) 0.24533(13) 0.0236(4) Uani 1 1 d . . . . .
H14 H 0.882(2) 0.7706(16) 0.2851(15) 0.032(7) Uiso 1 1 d . . . . .
C15 C 0.9944(2) 0.83429(15) 0.19519(14) 0.0299(5) Uani 1 1 d . . . . .
H15 H 1.059(2) 0.7990(17) 0.2011(16) 0.040(7) Uiso 1 1 d . . . . .
C16 C 1.0046(2) 0.90151(15) 0.13900(14) 0.0310(5) Uani 1 1 d . . . . .
H16 H 1.076(2) 0.9117(16) 0.1062(16) 0.035(7) Uiso 1 1 d . . . . .
C17 C 0.91063(19) 0.95370(15) 0.13159(14) 0.0296(5) Uani 1 1 d . . . . .
H17 H 0.920(2) 0.9995(17) 0.0936(16) 0.036(7) Uiso 1 1 d . . . . .
C18 C 0.80617(19) 0.93793(14) 0.18107(14) 0.0272(5) Uani 1 1 d . . . . .
H18 H 0.743(2) 0.9732(17) 0.1732(16) 0.041(8) Uiso 1 1 d . . . . .
C19 C 0.60634(17) 0.94242(12) 0.34007(11) 0.0197(4) Uani 1 1 d . . . . .
C20 C 0.68536(19) 0.98429(13) 0.36361(13) 0.0252(4) Uani 1 1 d . . . . .
H20 H 0.763(2) 0.9663(14) 0.3509(14) 0.023(6) Uiso 1 1 d . . . . .
C21 C 0.6506(2) 1.05308(14) 0.40341(14) 0.0290(5) Uani 1 1 d . . . . .
H21 H 0.706(2) 1.0827(15) 0.4191(14) 0.029(6) Uiso 1 1 d . . . . .
C22 C 0.5375(2) 1.08059(13) 0.42054(13) 0.0266(5) Uani 1 1 d . . . . .
H22 H 0.515(2) 1.1271(17) 0.4479(16) 0.037(7) Uiso 1 1 d . . . . .
C23 C 0.45887(19) 1.04099(13) 0.39635(13) 0.0246(4) Uani 1 1 d . . . . .
H23 H 0.382(2) 1.0614(16) 0.4065(15) 0.035(7) Uiso 1 1 d . . . . .
C24 C 0.49338(18) 0.97217(12) 0.35594(12) 0.0209(4) Uani 1 1 d . . . . .
H24 H 0.441(2) 0.9452(15) 0.3403(14) 0.025(6) Uiso 1 1 d . . . . .
C25 C 0.52439(18) 0.43302(12) 0.34755(12) 0.0206(4) Uani 1 1 d . . . . .
H25A H 0.5205(18) 0.4469(13) 0.3988(13) 0.016(5) Uiso 1 1 d . . . . .
H25B H 0.451(2) 0.4230(14) 0.3455(13) 0.021(6) Uiso 1 1 d . . . . .
C26 C 0.60377(19) 0.35597(13) 0.33533(12) 0.0229(4) Uani 1 1 d . . . . .
H26A H 0.6024(19) 0.3387(14) 0.2850(14) 0.021(6) Uiso 1 1 d . . . . .
H26B H 0.6787(19) 0.3685(13) 0.3306(12) 0.013(5) Uiso 1 1 d . . . . .
N26 N 0.56608(18) 0.29038(12) 0.39908(13) 0.0298(4) Uani 1 1 d . . . . .
H26C H 0.584(2) 0.2999(18) 0.4422(19) 0.046(8) Uiso 1 1 d . . . . .
H26D H 0.607(3) 0.248(2) 0.3828(18) 0.049(9) Uiso 1 1 d . . . . .
C27 C 0.59022(18) 0.47853(12) 0.18352(11) 0.0205(4) Uani 1 1 d . . . . .
C28 C 0.50298(19) 0.47728(12) 0.14502(12) 0.0223(4) Uani 1 1 d . . . . .
H28 H 0.432(2) 0.5044(15) 0.1632(14) 0.026(6) Uiso 1 1 d . . . . .
C29 C 0.5185(2) 0.43372(14) 0.08046(13) 0.0303(5) Uani 1 1 d . . . . .
H29 H 0.459(3) 0.4357(18) 0.0538(17) 0.047(8) Uiso 1 1 d . . . . .
C30 C 0.6217(2) 0.39218(14) 0.05342(13) 0.0343(6) Uani 1 1 d . . . . .
H30 H 0.633(2) 0.3639(18) 0.0066(17) 0.047(8) Uiso 1 1 d . . . . .
C31 C 0.7096(2) 0.39409(14) 0.09007(13) 0.0317(5) Uani 1 1 d . . . . .
H31 H 0.782(2) 0.3634(18) 0.0721(17) 0.042(8) Uiso 1 1 d . . . . .
C32 C 0.6941(2) 0.43668(13) 0.15529(13) 0.0261(4) Uani 1 1 d . . . . .
H32 H 0.753(2) 0.4366(14) 0.1818(14) 0.022(6) Uiso 1 1 d . . . . .
C33 C 0.69618(17) 0.55035(12) 0.28527(12) 0.0211(4) Uani 1 1 d . . . . .
C34 C 0.7316(2) 0.53009(13) 0.35535(14) 0.0277(5) Uani 1 1 d . . . . .
H34 H 0.684(2) 0.4987(16) 0.4015(16) 0.037(7) Uiso 1 1 d . . . . .
C35 C 0.8362(2) 0.55384(14) 0.36115(16) 0.0335(5) Uani 1 1 d . . . . .
H35 H 0.859(2) 0.5383(17) 0.4085(17) 0.042(8) Uiso 1 1 d . . . . .
C36 C 0.9040(2) 0.59784(15) 0.29844(17) 0.0366(6) Uani 1 1 d . . . . .
H36 H 0.974(2) 0.6148(17) 0.3014(16) 0.043(8) Uiso 1 1 d . . . . .
C37 C 0.8686(2) 0.61963(14) 0.22927(16) 0.0323(5) Uani 1 1 d . . . . .
H37 H 0.912(2) 0.6485(16) 0.1875(16) 0.030(7) Uiso 1 1 d . . . . .
C38 C 0.76519(18) 0.59623(13) 0.22256(13) 0.0239(4) Uani 1 1 d . . . . .
H38 H 0.744(2) 0.6097(15) 0.1764(16) 0.030(7) Uiso 1 1 d . . . . .
P41 P 0.92608(4) 0.81465(3) 0.68259(3) 0.01606(10) Uani 1 1 d . . . . .
P42 P 0.96745(4) 0.77737(3) 0.84205(3) 0.01726(10) Uani 1 1 d . . . . .
C41 C 0.92747(16) 0.92090(12) 0.64096(11) 0.0178(4) Uani 1 1 d . . . . .
N41 N 0.99365(14) 0.80005(11) 0.74996(10) 0.0218(4) Uani 1 1 d . . . . .
C42 C 0.98234(17) 0.97737(13) 0.66898(12) 0.0235(4) Uani 1 1 d . . . . .
H42 H 1.021(2) 0.9587(16) 0.7105(15) 0.033(7) Uiso 1 1 d . . . . .
C43 C 0.9776(2) 1.05995(14) 0.63843(14) 0.0288(5) Uani 1 1 d . . . . .
H43 H 1.012(2) 1.0958(16) 0.6581(15) 0.033(7) Uiso 1 1 d . . . . .
C44 C 0.91865(19) 1.08628(14) 0.58100(13) 0.0276(5) Uani 1 1 d . . . . .
H44 H 0.915(2) 1.1414(16) 0.5621(15) 0.032(7) Uiso 1 1 d . . . . .
C45 C 0.86508(19) 1.02998(14) 0.55264(13) 0.0274(5) Uani 1 1 d . . . . .
H45 H 0.826(2) 1.0496(15) 0.5148(15) 0.030(7) Uiso 1 1 d . . . . .
C46 C 0.86993(17) 0.94762(13) 0.58176(12) 0.0220(4) Uani 1 1 d . . . . .
H46 H 0.837(2) 0.9119(16) 0.5644(15) 0.033(7) Uiso 1 1 d . . . . .
C47 C 0.77997(16) 0.79098(12) 0.71299(11) 0.0177(4) Uani 1 1 d . . . . .
C48 C 0.69763(17) 0.85181(13) 0.73883(12) 0.0195(4) Uani 1 1 d . . . . .
H48 H 0.716(2) 0.9050(15) 0.7352(14) 0.025(6) Uiso 1 1 d . . . . .
C49 C 0.58682(17) 0.83142(14) 0.77167(12) 0.0230(4) Uani 1 1 d . . . . .
H49 H 0.535(2) 0.8714(16) 0.7910(16) 0.036(7) Uiso 1 1 d . . . . .
C50 C 0.55865(18) 0.75052(14) 0.77934(13) 0.0254(4) Uani 1 1 d . . . . .
H50 H 0.487(2) 0.7375(15) 0.8006(15) 0.030(6) Uiso 1 1 d . . . . .
C51 C 0.64048(19) 0.68978(14) 0.75326(13) 0.0266(4) Uani 1 1 d . . . . .
H51 H 0.619(2) 0.6338(17) 0.7614(16) 0.037(7) Uiso 1 1 d . . . . .
C52 C 0.75097(18) 0.70959(13) 0.71997(12) 0.0222(4) Uani 1 1 d . . . . .
H52 H 0.802(2) 0.6683(15) 0.7013(14) 0.025(6) Uiso 1 1 d . . . . .
C53 C 0.99444(16) 0.75048(12) 0.60774(11) 0.0186(4) Uani 1 1 d . . . . .
C54 C 0.93748(18) 0.72934(13) 0.55449(12) 0.0233(4) Uani 1 1 d . . . . .
H54 H 0.859(2) 0.7485(14) 0.5582(13) 0.021(6) Uiso 1 1 d . . . . .
C55 C 0.9926(2) 0.67844(15) 0.49844(13) 0.0293(5) Uani 1 1 d . . . . .
H55 H 0.952(2) 0.6664(16) 0.4603(16) 0.037(7) Uiso 1 1 d . . . . .
C56 C 1.1034(2) 0.64917(14) 0.49525(13) 0.0282(5) Uani 1 1 d . . . . .
H56 H 1.142(2) 0.6154(17) 0.4548(17) 0.045(8) Uiso 1 1 d . . . . .
C57 C 1.16041(19) 0.67027(14) 0.54771(13) 0.0282(5) Uani 1 1 d . . . . .
H57 H 1.231(2) 0.6502(16) 0.5455(15) 0.033(7) Uiso 1 1 d . . . . .
C58 C 1.10666(18) 0.72111(13) 0.60419(13) 0.0240(4) Uani 1 1 d . . . . .
H58 H 1.144(2) 0.7367(15) 0.6397(14) 0.025(6) Uiso 1 1 d . . . . .
C59 C 0.84420(16) 0.83043(12) 0.89614(11) 0.0196(4) Uani 1 1 d . . . . .
C60 C 0.8507(2) 0.90856(14) 0.91563(16) 0.0337(5) Uani 1 1 d . . . . .
H60 H 0.916(2) 0.9325(17) 0.9066(17) 0.042(8) Uiso 1 1 d . . . . .
C61 C 0.7534(2) 0.95227(15) 0.95174(17) 0.0387(6) Uani 1 1 d . . . . .
H61 H 0.759(3) 1.005(2) 0.963(2) 0.068(10) Uiso 1 1 d . . . . .
C62 C 0.65018(19) 0.91919(15) 0.96650(13) 0.0282(5) Uani 1 1 d . . . . .
H62 H 0.584(3) 0.9482(18) 0.9907(17) 0.048(8) Uiso 1 1 d . . . . .
C63 C 0.64281(18) 0.84139(15) 0.94772(12) 0.0268(5) Uani 1 1 d . . . . .
H63 H 0.575(2) 0.8197(16) 0.9563(15) 0.034(7) Uiso 1 1 d . . . . .
C64 C 0.73940(17) 0.79656(14) 0.91223(12) 0.0236(4) Uani 1 1 d . . . . .
H64 H 0.735(2) 0.7407(17) 0.9017(15) 0.036(7) Uiso 1 1 d . . . . .
C65 C 0.94620(17) 0.66963(12) 0.87160(12) 0.0206(4) Uani 1 1 d . . . . .
C66 C 0.9600(2) 0.61541(14) 0.81526(14) 0.0285(5) Uani 1 1 d . . . . .
H66 H 0.988(2) 0.6327(16) 0.7642(16) 0.034(7) Uiso 1 1 d . . . . .
C67 C 0.9303(2) 0.53469(15) 0.83766(16) 0.0374(6) Uani 1 1 d . . . . .
H67 H 0.934(3) 0.503(2) 0.7991(19) 0.056(9) Uiso 1 1 d . . . . .
C68 C 0.8916(2) 0.50678(15) 0.91548(16) 0.0362(6) Uani 1 1 d . . . . .
H68 H 0.868(2) 0.4529(18) 0.9321(16) 0.042(8) Uiso 1 1 d . . . . .
C69 C 0.8808(2) 0.55954(15) 0.97230(15) 0.0348(5) Uani 1 1 d . . . . .
H69 H 0.853(2) 0.5396(16) 1.0229(16) 0.035(7) Uiso 1 1 d . . . . .
C70 C 0.9065(2) 0.64087(14) 0.95053(13) 0.0293(5) Uani 1 1 d . . . . .
H70 H 0.895(2) 0.6768(18) 0.9883(17) 0.046(8) Uiso 1 1 d . . . . .
C71 C 1.09028(16) 0.80440(12) 0.87106(12) 0.0191(4) Uani 1 1 d . . . . .
C72 C 1.09542(18) 0.79726(13) 0.94985(13) 0.0230(4) Uani 1 1 d . . . . .
H72 H 1.033(2) 0.7805(15) 0.9884(15) 0.029(6) Uiso 1 1 d . . . . .
C73 C 1.19298(19) 0.81635(14) 0.96913(14) 0.0271(5) Uani 1 1 d . . . . .
H73 H 1.196(2) 0.8084(18) 1.0210(18) 0.047(8) Uiso 1 1 d . . . . .
C74 C 1.28509(19) 0.84333(14) 0.91097(14) 0.0282(5) Uani 1 1 d . . . . .
H74 H 1.354(2) 0.8559(16) 0.9236(15) 0.035(7) Uiso 1 1 d . . . . .
C75 C 1.27947(18) 0.85073(15) 0.83322(14) 0.0274(5) Uani 1 1 d . . . . .
H75 H 1.341(2) 0.8692(15) 0.7924(15) 0.031(7) Uiso 1 1 d . . . . .
C76 C 1.18305(17) 0.83076(14) 0.81326(13) 0.0241(4) Uani 1 1 d . . . . .
H76 H 1.1767(19) 0.8345(14) 0.7605(14) 0.022(6) Uiso 1 1 d . . . . .

loop_
_atom_site_aniso_label
_atom_site_aniso_U_11
_atom_site_aniso_U_22
_atom_site_aniso_U_33
_atom_site_aniso_U_23
_atom_site_aniso_U_13
_atom_site_aniso_U_12
Fe1 0.01724(13) 0.01501(13) 0.01327(13) -0.00248(10) -0.00462(10) -0.00248(10)
Fe2 0.01928(14) 0.01447(13) 0.01301(13) -0.00141(10) -0.00521(10) -0.00210(10)
Fe3 0.01946(14) 0.01628(13) 0.01190(13) -0.00275(10) -0.00586(10) -0.00232(10)
Fe4 0.01712(13) 0.01579(13) 0.01328(13) -0.00299(10) -0.00461(10) -0.00089(10)
P1 0.0184(2) 0.0164(2) 0.0169(2) -0.00312(18) -0.00681(19) -0.00179(18)
P2 0.0224(2) 0.0141(2) 0.0142(2) -0.00210(18) -0.00715(19) -0.00141(18)
C1 0.0187(9) 0.0231(10) 0.0161(9) -0.0034(8) -0.0051(7) -0.0043(7)
N1 0.0167(8) 0.0152(7) 0.0130(7) -0.0037(6) -0.0053(6) 0.0014(6)
O1 0.0289(8) 0.0199(7) 0.0262(8) 0.0010(6) -0.0096(6) -0.0006(6)
C2 0.0242(10) 0.0165(9) 0.0183(9) -0.0028(7) -0.0097(8) -0.0030(7)
O2 0.0236(7) 0.0273(8) 0.0193(7) -0.0058(6) -0.0037(6) 0.0006(6)
C3 0.0271(11) 0.0202(10) 0.0211(10) -0.0015(8) -0.0072(8) -0.0028(8)
O3 0.0327(9) 0.0325(9) 0.0432(10) -0.0006(7) -0.0108(8) -0.0134(7)
C4 0.0223(10) 0.0165(9) 0.0200(10) -0.0038(7) -0.0039(8) 0.0014(7)
O4 0.0383(9) 0.0317(8) 0.0147(7) -0.0042(6) -0.0069(6) 0.0063(7)
C5 0.0257(10) 0.0172(9) 0.0167(9) -0.0001(7) -0.0098(8) -0.0045(8)
O5 0.0303(8) 0.0254(8) 0.0219(8) -0.0082(6) -0.0016(6) -0.0021(6)
C6 0.0284(11) 0.0262(11) 0.0147(9) -0.0044(8) -0.0059(8) -0.0063(8)
O6 0.0359(9) 0.0449(10) 0.0299(9) -0.0068(7) -0.0129(7) -0.0165(8)
C7 0.0183(9) 0.0244(10) 0.0160(9) -0.0063(8) -0.0049(7) -0.0020(8)
O7 0.0290(8) 0.0239(7) 0.0207(7) -0.0023(6) -0.0114(6) 0.0028(6)
C8 0.0242(10) 0.0225(10) 0.0178(10) -0.0034(8) -0.0063(8) -0.0005(8)
O8 0.0228(8) 0.0349(9) 0.0292(8) -0.0037(7) -0.0078(6) -0.0073(6)
C9 0.0223(10) 0.0155(9) 0.0190(10) -0.0012(7) -0.0062(8) -0.0007(7)
O9 0.0356(9) 0.0263(8) 0.0176(7) -0.0042(6) -0.0092(6) -0.0014(6)
C10 0.0210(10) 0.0223(10) 0.0169(9) -0.0057(8) -0.0027(8) -0.0020(8)
O10 0.0295(8) 0.0224(8) 0.0260(8) -0.0013(6) -0.0038(6) 0.0035(6)
C11 0.0216(10) 0.0225(10) 0.0229(10) -0.0021(8) -0.0083(8) -0.0017(8)
C12 0.0268(11) 0.0329(12) 0.0221(11) -0.0019(9) -0.0119(9) -0.0053(9)
N12 0.0302(11) 0.0460(13) 0.0263(10) 0.0038(9) -0.0129(9) -0.0024(9)
C13 0.0217(10) 0.0214(10) 0.0212(10) -0.0069(8) -0.0080(8) -0.0040(8)
C14 0.0263(11) 0.0236(11) 0.0230(10) -0.0071(8) -0.0083(8) 0.0007(8)
C15 0.0248(11) 0.0303(12) 0.0355(13) -0.0091(10) -0.0077(9) 0.0039(9)
C16 0.0245(11) 0.0326(12) 0.0346(13) -0.0086(10) -0.0002(10) -0.0057(9)
C17 0.0283(11) 0.0272(12) 0.0336(12) 0.0001(10) -0.0071(10) -0.0084(9)
C18 0.0244(11) 0.0244(11) 0.0346(12) -0.0004(9) -0.0111(9) -0.0039(9)
C19 0.0265(10) 0.0183(9) 0.0171(9) -0.0032(7) -0.0092(8) -0.0027(8)
C20 0.0275(11) 0.0247(11) 0.0278(11) -0.0072(9) -0.0127(9) -0.0016(9)
C21 0.0381(13) 0.0242(11) 0.0299(12) -0.0074(9) -0.0146(10) -0.0053(9)
C22 0.0390(13) 0.0192(10) 0.0227(11) -0.0061(8) -0.0076(9) -0.0015(9)
C23 0.0284(11) 0.0214(10) 0.0240(11) -0.0034(8) -0.0067(9) 0.0008(8)
C24 0.0248(10) 0.0194(10) 0.0208(10) -0.0017(8) -0.0096(8) -0.0025(8)
C25 0.0282(11) 0.0196(10) 0.0165(10) -0.0008(7) -0.0096(8) -0.0036(8)
C26 0.0306(11) 0.0190(10) 0.0208(10) -0.0010(8) -0.0099(9) -0.0017(8)
N26 0.0396(11) 0.0206(10) 0.0284(11) 0.0033(8) -0.0099(9) -0.0016(8)
C27 0.0331(11) 0.0134(9) 0.0157(9) -0.0010(7) -0.0067(8) -0.0039(8)
C28 0.0340(12) 0.0170(9) 0.0172(10) -0.0011(8) -0.0076(8) -0.0049(8)
C29 0.0544(15) 0.0214(11) 0.0189(10) 0.0006(8) -0.0146(10) -0.0096(10)
C30 0.0631(17) 0.0217(11) 0.0171(11) -0.0061(8) -0.0039(10) -0.0053(11)
C31 0.0459(14) 0.0207(11) 0.0243(11) -0.0049(9) 0.0002(10) 0.0019(10)
C32 0.0349(12) 0.0191(10) 0.0236(11) -0.0032(8) -0.0052(9) -0.0004(9)
C33 0.0225(10) 0.0160(9) 0.0272(11) -0.0059(8) -0.0095(8) 0.0013(7)
C34 0.0350(12) 0.0212(10) 0.0311(12) -0.0032(9) -0.0159(10) -0.0010(9)
C35 0.0393(13) 0.0244(11) 0.0454(15) -0.0083(10) -0.0259(12) 0.0025(10)
C36 0.0245(12) 0.0300(12) 0.0625(17) -0.0174(12) -0.0186(12) 0.0015(9)
C37 0.0245(11) 0.0250(11) 0.0462(15) -0.0099(10) -0.0022(10) -0.0025(9)
C38 0.0235(10) 0.0204(10) 0.0288(11) -0.0063(8) -0.0069(9) 0.0018(8)
P41 0.0133(2) 0.0212(2) 0.0144(2) -0.00291(18) -0.00378(18) -0.00159(18)
P42 0.0152(2) 0.0219(2) 0.0154(2) -0.00262(19) -0.00495(18) -0.00049(18)
C41 0.0148(9) 0.0212(9) 0.0166(9) -0.0035(7) -0.0012(7) -0.0013(7)
N41 0.0169(8) 0.0330(10) 0.0162(8) -0.0020(7) -0.0053(6) -0.0032(7)
C42 0.0208(10) 0.0287(11) 0.0223(10) -0.0069(8) -0.0042(8) -0.0049(8)
C43 0.0300(12) 0.0261(11) 0.0301(12) -0.0099(9) -0.0003(9) -0.0090(9)
C44 0.0277(11) 0.0195(10) 0.0294(12) -0.0011(9) 0.0042(9) -0.0005(8)
C45 0.0266(11) 0.0294(11) 0.0236(11) 0.0005(9) -0.0041(9) 0.0028(9)
C46 0.0203(10) 0.0257(11) 0.0209(10) -0.0041(8) -0.0050(8) -0.0021(8)
C47 0.0158(9) 0.0235(10) 0.0147(9) -0.0030(7) -0.0042(7) -0.0028(7)
C48 0.0185(9) 0.0214(10) 0.0197(10) -0.0029(8) -0.0061(8) -0.0017(8)
C49 0.0164(9) 0.0301(11) 0.0227(10) -0.0052(9) -0.0048(8) 0.0020(8)
C50 0.0153(10) 0.0364(12) 0.0251(11) -0.0057(9) -0.0021(8) -0.0083(9)
C51 0.0267(11) 0.0262(11) 0.0280(11) -0.0041(9) -0.0053(9) -0.0097(9)
C52 0.0210(10) 0.0237(10) 0.0218(10) -0.0053(8) -0.0032(8) -0.0015(8)
C53 0.0180(9) 0.0203(9) 0.0168(9) -0.0016(7) -0.0029(7) -0.0017(7)
C54 0.0207(10) 0.0280(11) 0.0216(10) -0.0049(8) -0.0053(8) 0.0010(8)
C55 0.0341(12) 0.0341(12) 0.0212(11) -0.0092(9) -0.0061(9) -0.0016(10)
C56 0.0322(12) 0.0249(11) 0.0232(11) -0.0066(9) 0.0019(9) 0.0041(9)
C57 0.0220(11) 0.0314(12) 0.0266(11) -0.0022(9) -0.0008(9) 0.0078(9)
C58 0.0205(10) 0.0291(11) 0.0223(10) -0.0037(8) -0.0050(8) 0.0011(8)
C59 0.0175(9) 0.0238(10) 0.0167(9) -0.0007(8) -0.0048(7) 0.0035(8)
C60 0.0216(11) 0.0234(11) 0.0535(16) -0.0041(10) -0.0046(10) 0.0006(9)
C61 0.0312(13) 0.0221(12) 0.0592(17) -0.0076(11) -0.0050(12) 0.0073(10)
C62 0.0221(11) 0.0348(12) 0.0237(11) 0.0004(9) -0.0040(9) 0.0100(9)
C63 0.0190(10) 0.0420(13) 0.0187(10) -0.0028(9) -0.0038(8) -0.0005(9)
C64 0.0198(10) 0.0337(12) 0.0173(10) -0.0065(8) -0.0026(8) -0.0011(8)
C65 0.0192(9) 0.0208(10) 0.0226(10) -0.0037(8) -0.0062(8) 0.0005(7)
C66 0.0315(12) 0.0284(12) 0.0248(11) -0.0072(9) -0.0057(9) 0.0068(9)
C67 0.0509(16) 0.0279(12) 0.0361(14) -0.0148(11) -0.0121(12) 0.0062(11)
C68 0.0439(14) 0.0218(11) 0.0438(15) -0.0040(10) -0.0119(12) -0.0010(10)
C69 0.0460(15) 0.0282(12) 0.0282(13) 0.0010(10) -0.0056(11) -0.0069(10)
C70 0.0382(13) 0.0275(11) 0.0228(11) -0.0041(9) -0.0063(9) -0.0056(9)
C71 0.0181(9) 0.0192(9) 0.0218(10) -0.0063(8) -0.0079(8) 0.0040(7)
C72 0.0229(10) 0.0258(11) 0.0220(10) -0.0074(8) -0.0065(8) 0.0000(8)
C73 0.0280(11) 0.0320(12) 0.0265(11) -0.0126(9) -0.0140(9) 0.0045(9)
C74 0.0207(10) 0.0314(12) 0.0380(13) -0.0125(10) -0.0146(9) 0.0035(9)
C75 0.0167(10) 0.0360(12) 0.0301(12) -0.0038(9) -0.0067(9) -0.0012(9)
C76 0.0189(10) 0.0335(12) 0.0214(11) -0.0040(9) -0.0075(8) -0.0001(8)

loop_
_atom_type_symbol
_atom_type_description
_atom_type_scat_dispersion_real
_atom_type_scat_dispersion_imag
_atom_type_scat_source
C C 0.0033 0.0016 'International Tables Vol C Tables 4.2.6.8 and 6.1.1.4'
H H 0.0000 0.0000 'International Tables Vol C Tables 4.2.6.8 and 6.1.1.4'
N N 0.0061 0.0033 'International Tables Vol C Tables 4.2.6.8 and 6.1.1.4'
O O 0.0106 0.0060 'International Tables Vol C Tables 4.2.6.8 and 6.1.1.4'
P P 0.1023 0.0942 'International Tables Vol C Tables 4.2.6.8 and 6.1.1.4'
Fe Fe 0.3463 0.8444 'International Tables Vol C Tables 4.2.6.8 and 6.1.1.4'

loop_
_geom_angle_atom_site_label_1
_geom_angle_atom_site_label_2
_geom_angle_atom_site_label_3
_geom_angle
_geom_angle_site_symmetry_1
_geom_angle_site_symmetry_3
_geom_angle_publ_flag
C2 Fe1 N1 106.75(8) . . ?
C2 Fe1 C1 96.32(9) . . ?
N1 Fe1 C1 149.77(8) . . ?
C2 Fe1 P1 92.17(6) . . ?
N1 Fe1 P1 105.65(5) . . ?
C1 Fe1 P1 92.44(6) . . ?
C2 Fe1 Fe3 95.91(6) . . ?
N1 Fe1 Fe3 48.04(5) . . ?
C1 Fe1 Fe3 111.41(6) . . ?
P1 Fe1 Fe3 153.684(19) . . ?
C2 Fe1 Fe4 150.73(6) . . ?
N1 Fe1 Fe4 47.34(5) . . ?
C1 Fe1 Fe4 104.62(6) . . ?
P1 Fe1 Fe4 106.895(18) . . ?
Fe3 Fe1 Fe4 57.588(10) . . ?
C4 Fe2 C3 96.13(9) . . ?
C4 Fe2 N1 108.69(8) . . ?
C3 Fe2 N1 146.63(8) . . ?
C4 Fe2 P2 90.47(6) . . ?
C3 Fe2 P2 95.15(7) . . ?
N1 Fe2 P2 106.29(5) . . ?
C4 Fe2 Fe4 96.82(6) . . ?
C3 Fe2 Fe4 108.32(7) . . ?
N1 Fe2 Fe4 48.16(5) . . ?
P2 Fe2 Fe4 154.415(19) . . ?
C4 Fe2 Fe3 152.27(6) . . ?
C3 Fe2 Fe3 101.99(7) . . ?
N1 Fe2 Fe3 47.33(5) . . ?
P2 Fe2 Fe3 108.409(17) . . ?
Fe4 Fe2 Fe3 57.654(10) . . ?
C7 Fe3 C6 96.92(9) . . ?
C7 Fe3 C5 98.15(9) . . ?
C6 Fe3 C5 100.37(9) . . ?
C7 Fe3 N1 121.90(8) . . ?
C6 Fe3 N1 128.98(8) . . ?
C5 Fe3 N1 104.79(8) . . ?
C7 Fe3 Fe4 94.80(6) . . ?
C6 Fe3 Fe4 100.35(7) . . ?
C5 Fe3 Fe4 153.97(6) . . ?
N1 Fe3 Fe4 49.42(5) . . ?
C7 Fe3 Fe1 81.13(6) . . ?
C6 Fe3 Fe1 161.70(7) . . ?
C5 Fe3 Fe1 97.91(6) . . ?
N1 Fe3 Fe1 43.65(5) . . ?
Fe4 Fe3 Fe1 61.901(11) . . ?
C7 Fe3 Fe2 155.34(6) . . ?
C6 Fe3 Fe2 87.76(7) . . ?
C5 Fe3 Fe2 104.82(6) . . ?
N1 Fe3 Fe2 43.24(5) . . ?
Fe4 Fe3 Fe2 60.550(11) . . ?
Fe1 Fe3 Fe2 86.879(12) . . ?
C8 Fe4 C10 96.08(9) . . ?
C8 Fe4 C9 99.91(9) . . ?
C10 Fe4 C9 98.80(9) . . ?
C8 Fe4 N1 124.39(8) . . ?
C10 Fe4 N1 125.79(8) . . ?
C9 Fe4 N1 106.64(8) . . ?
C8 Fe4 Fe3 93.77(6) . . ?
C10 Fe4 Fe3 99.61(6) . . ?
C9 Fe4 Fe3 155.70(6) . . ?
N1 Fe4 Fe3 49.30(4) . . ?
C8 Fe4 Fe2 84.58(7) . . ?
C10 Fe4 Fe2 161.36(6) . . ?
C9 Fe4 Fe2 99.43(6) . . ?
N1 Fe4 Fe2 43.86(5) . . ?
Fe3 Fe4 Fe2 61.796(11) . . ?
C8 Fe4 Fe1 153.83(6) . . ?
C10 Fe4 Fe1 84.52(6) . . ?
C9 Fe4 Fe1 105.87(6) . . ?
N1 Fe4 Fe1 42.96(5) . . ?
Fe3 Fe4 Fe1 60.511(11) . . ?
Fe2 Fe4 Fe1 86.804(12) . . ?
C13 P1 C11 107.85(10) . . ?
C13 P1 C19 100.84(9) . . ?
C11 P1 C19 104.20(9) . . ?
C13 P1 Fe1 109.77(6) . . ?
C11 P1 Fe1 112.57(7) . . ?
C19 P1 Fe1 120.46(7) . . ?
C33 P2 C27 103.54(10) . . ?
C33 P2 C25 104.29(9) . . ?
C27 P2 C25 100.93(9) . . ?
C33 P2 Fe2 113.01(6) . . ?
C27 P2 Fe2 121.38(7) . . ?
C25 P2 Fe2 111.77(7) . . ?
O1 C1 Fe1 178.62(17) . . ?
Fe1 N1 Fe2 176.98(10) . . ?
Fe1 N1 Fe3 88.31(7) . . ?
Fe2 N1 Fe3 89.43(7) . . ?
Fe1 N1 Fe4 89.70(7) . . ?
Fe2 N1 Fe4 87.97(7) . . ?
Fe3 N1 Fe4 81.28(6) . . ?
O2 C2 Fe1 178.74(18) . . ?
O3 C3 Fe2 178.6(2) . . ?
O4 C4 Fe2 179.29(19) . . ?
O5 C5 Fe3 176.37(18) . . ?
O6 C6 Fe3 175.5(2) . . ?
O7 C7 Fe3 175.14(17) . . ?
O8 C8 Fe4 176.09(19) . . ?
O9 C9 Fe4 177.39(18) . . ?
O10 C10 Fe4 175.76(18) . . ?
C12 C11 P1 120.01(15) . . ?
C12 C11 H11A 109.0(16) . . ?
P1 C11 H11A 103.8(16) . . ?
C12 C11 H11B 110.1(14) . . ?
P1 C11 H11B 108.5(14) . . ?
H11A C11 H11B 104(2) . . ?
N12 C12 C11 114.18(18) . . ?
N12 C12 H12A 108.3(14) . . ?
C11 C12 H12A 109.6(14) . . ?
N12 C12 H12B 103.9(12) . . ?
C11 C12 H12B 109.5(12) . . ?
H12A C12 H12B 111.2(19) . . ?
C12 N12 H12C 110(2) . . ?
C12 N12 H12D 109(2) . . ?
H12C N12 H12D 105(3) . . ?
C14 C13 C18 118.7(2) . . ?
C14 C13 P1 124.42(16) . . ?
C18 C13 P1 116.46(16) . . ?
C13 C14 C15 120.6(2) . . ?
C13 C14 H14 120.1(15) . . ?
C15 C14 H14 119.3(15) . . ?
C16 C15 C14 119.9(2) . . ?
C16 C15 H15 120.2(17) . . ?
C14 C15 H15 119.8(17) . . ?
C15 C16 C17 120.2(2) . . ?
C15 C16 H16 119.2(16) . . ?
C17 C16 H16 120.5(16) . . ?
C18 C17 C16 119.8(2) . . ?
C18 C17 H17 121.4(16) . . ?
C16 C17 H17 118.8(16) . . ?
C17 C18 C13 120.8(2) . . ?
C17 C18 H18 117.8(17) . . ?
C13 C18 H18 121.3(17) . . ?
C24 C19 C20 118.70(19) . . ?
C24 C19 P1 120.40(15) . . ?
C20 C19 P1 120.88(16) . . ?
C21 C20 C19 120.2(2) . . ?
C21 C20 H20 120.2(14) . . ?
C19 C20 H20 119.5(14) . . ?
C22 C21 C20 120.3(2) . . ?
C22 C21 H21 119.5(15) . . ?
C20 C21 H21 120.1(15) . . ?
C23 C22 C21 120.1(2) . . ?
C23 C22 H22 120.2(16) . . ?
C21 C22 H22 119.7(16) . . ?
C22 C23 C24 119.8(2) . . ?
C22 C23 H23 119.8(16) . . ?
C24 C23 H23 120.4(16) . . ?
C19 C24 C23 120.77(19) . . ?
C19 C24 H24 119.1(15) . . ?
C23 C24 H24 120.1(15) . . ?
C26 C25 P2 117.25(15) . . ?
C26 C25 H25A 108.1(13) . . ?
P2 C25 H25A 109.2(13) . . ?
C26 C25 H25B 111.1(14) . . ?
P2 C25 H25B 103.8(14) . . ?
H25A C25 H25B 107.0(19) . . ?
N26 C26 C25 109.64(18) . . ?
N26 C26 H26A 110.4(13) . . ?
C25 C26 H26A 108.2(13) . . ?
N26 C26 H26B 112.9(13) . . ?
C25 C26 H26B 110.3(13) . . ?
H26A C26 H26B 105.2(19) . . ?
C26 N26 H26C 111(2) . . ?
C26 N26 H26D 102(2) . . ?
H26C N26 H26D 108(3) . . ?
C28 C27 C32 118.88(19) . . ?
C28 C27 P2 118.19(16) . . ?
C32 C27 P2 122.51(16) . . ?
C29 C28 C27 120.6(2) . . ?
C29 C28 H28 119.0(15) . . ?
C27 C28 H28 120.4(15) . . ?
C30 C29 C28 119.9(2) . . ?
C30 C29 H29 120.9(18) . . ?
C28 C29 H29 119.1(18) . . ?
C31 C30 C29 120.2(2) . . ?
C31 C30 H30 120.7(17) . . ?
C29 C30 H30 119.0(17) . . ?
C30 C31 C32 120.2(2) . . ?
C30 C31 H31 120.4(17) . . ?
C32 C31 H31 119.4(17) . . ?
C31 C32 C27 120.3(2) . . ?
C31 C32 H32 120.6(14) . . ?
C27 C32 H32 119.1(14) . . ?
C38 C33 C34 119.1(2) . . ?
C38 C33 P2 119.11(16) . . ?
C34 C33 P2 121.69(17) . . ?
C35 C34 C33 120.0(2) . . ?
C35 C34 H34 118.8(15) . . ?
C33 C34 H34 121.3(16) . . ?
C36 C35 C34 120.3(2) . . ?
C36 C35 H35 121.2(18) . . ?
C34 C35 H35 118.5(18) . . ?
C35 C36 C37 120.2(2) . . ?
C35 C36 H36 121.5(18) . . ?
C37 C36 H36 118.3(18) . . ?
C36 C37 C38 120.2(2) . . ?
C36 C37 H37 121.4(16) . . ?
C38 C37 H37 118.4(17) . . ?
C37 C38 C33 120.3(2) . . ?
C37 C38 H38 119.3(16) . . ?
C33 C38 H38 120.4(16) . . ?
N41 P41 C47 115.05(9) . . ?
N41 P41 C41 110.27(9) . . ?
C47 P41 C41 106.31(9) . . ?
N41 P41 C53 108.11(9) . . ?
C47 P41 C53 107.65(9) . . ?
C41 P41 C53 109.31(9) . . ?
N41 P42 C59 115.52(9) . . ?
N41 P42 C65 112.70(10) . . ?
C59 P42 C65 105.05(9) . . ?
N41 P42 C71 105.15(9) . . ?
C59 P42 C71 108.71(9) . . ?
C65 P42 C71 109.65(9) . . ?
C42 C41 C46 119.77(19) . . ?
C42 C41 P41 120.57(16) . . ?
C46 C41 P41 119.63(15) . . ?
P42 N41 P41 138.02(11) . . ?
C43 C42 C41 119.5(2) . . ?
C43 C42 H42 121.0(15) . . ?
C41 C42 H42 119.5(15) . . ?
C44 C43 C42 120.5(2) . . ?
C44 C43 H43 121.1(17) . . ?
C42 C43 H43 118.4(17) . . ?
C43 C44 C45 120.0(2) . . ?
C43 C44 H44 119.4(16) . . ?
C45 C44 H44 120.6(16) . . ?
C46 C45 C44 120.3(2) . . ?
C46 C45 H45 122.0(16) . . ?
C44 C45 H45 117.8(16) . . ?
C45 C46 C41 120.0(2) . . ?
C45 C46 H46 121.1(17) . . ?
C41 C46 H46 118.9(17) . . ?
C48 C47 C52 119.83(18) . . ?
C48 C47 P41 119.88(15) . . ?
C52 C47 P41 119.79(15) . . ?
C49 C48 C47 120.00(19) . . ?
C49 C48 H48 119.2(15) . . ?
C47 C48 H48 120.8(15) . . ?
C50 C49 C48 120.0(2) . . ?
C50 C49 H49 120.9(17) . . ?
C48 C49 H49 119.0(17) . . ?
C49 C50 C51 120.11(19) . . ?
C49 C50 H50 119.9(16) . . ?
C51 C50 H50 120.0(16) . . ?
C52 C51 C50 120.3(2) . . ?
C52 C51 H51 121.7(16) . . ?
C50 C51 H51 118.0(16) . . ?
C51 C52 C47 119.7(2) . . ?
C51 C52 H52 118.1(15) . . ?
C47 C52 H52 122.1(15) . . ?
C54 C53 C58 119.97(19) . . ?
C54 C53 P41 121.31(15) . . ?
C58 C53 P41 118.72(15) . . ?
C55 C54 C53 119.6(2) . . ?
C55 C54 H54 120.8(14) . . ?
C53 C54 H54 119.6(14) . . ?
C56 C55 C54 120.4(2) . . ?
C56 C55 H55 121.5(16) . . ?
C54 C55 H55 118.0(16) . . ?
C57 C56 C55 120.3(2) . . ?
C57 C56 H56 119.9(17) . . ?
C55 C56 H56 119.8(17) . . ?
C56 C57 C58 120.2(2) . . ?
C56 C57 H57 119.3(17) . . ?
C58 C57 H57 120.6(17) . . ?
C57 C58 C53 119.7(2) . . ?
C57 C58 H58 121.5(15) . . ?
C53 C58 H58 118.9(15) . . ?
C60 C59 C64 119.40(19) . . ?
C60 C59 P42 120.30(16) . . ?
C64 C59 P42 120.02(16) . . ?
C59 C60 C61 120.2(2) . . ?
C59 C60 H60 122.4(19) . . ?
C61 C60 H60 117.4(19) . . ?
C62 C61 C60 120.2(2) . . ?
C62 C61 H61 121(2) . . ?
C60 C61 H61 119(2) . . ?
C61 C62 C63 120.0(2) . . ?
C61 C62 H62 120.9(18) . . ?
C63 C62 H62 119.1(18) . . ?
C62 C63 C64 120.4(2) . . ?
C62 C63 H63 120.5(17) . . ?
C64 C63 H63 119.0(17) . . ?
C63 C64 C59 119.7(2) . . ?
C63 C64 H64 120.8(16) . . ?
C59 C64 H64 119.4(16) . . ?
C66 C65 C70 119.4(2) . . ?
C66 C65 P42 120.10(16) . . ?
C70 C65 P42 120.30(16) . . ?
C67 C66 C65 119.9(2) . . ?
C67 C66 H66 119.8(17) . . ?
C65 C66 H66 120.3(17) . . ?
C68 C67 C66 120.4(2) . . ?
C68 C67 H67 123(2) . . ?
C66 C67 H67 117(2) . . ?
C67 C68 C69 120.2(2) . . ?
C67 C68 H68 122.0(17) . . ?
C69 C68 H68 117.7(17) . . ?
C70 C69 C68 120.0(2) . . ?
C70 C69 H69 121.9(17) . . ?
C68 C69 H69 118.0(17) . . ?
C69 C70 C65 120.1(2) . . ?
C69 C70 H70 119.8(18) . . ?
C65 C70 H70 120.1(18) . . ?
C76 C71 C72 119.46(19) . . ?
C76 C71 P42 118.79(15) . . ?
C72 C71 P42 121.72(16) . . ?
C73 C72 C71 119.6(2) . . ?
C73 C72 H72 121.1(16) . . ?
C71 C72 H72 119.3(16) . . ?
C72 C73 C74 120.6(2) . . ?
C72 C73 H73 118.2(19) . . ?
C74 C73 H73 121.2(19) . . ?
C75 C74 C73 119.7(2) . . ?
C75 C74 H74 119.1(16) . . ?
C73 C74 H74 121.3(16) . . ?
C74 C75 C76 120.3(2) . . ?
C74 C75 H75 121.1(16) . . ?
C76 C75 H75 118.6(15) . . ?
C75 C76 C71 120.4(2) . . ?
C75 C76 H76 122.5(14) . . ?
C71 C76 H76 117.1(14) . . ?

loop_
_geom_bond_atom_site_label_1
_geom_bond_atom_site_label_2
_geom_bond_distance
_geom_bond_site_symmetry_2
_geom_bond_publ_flag
Fe1 C2 1.772(2) . ?
Fe1 N1 1.7857(16) . ?
Fe1 C1 1.786(2) . ?
Fe1 P1 2.2102(5) . ?
Fe1 Fe3 2.5857(4) . ?
Fe1 Fe4 2.6204(4) . ?
Fe2 C4 1.749(2) . ?
Fe2 C3 1.791(2) . ?
Fe2 N1 1.7922(16) . ?
Fe2 P2 2.2070(6) . ?
Fe2 Fe4 2.5848(4) . ?
Fe2 Fe3 2.6159(4) . ?
Fe3 C7 1.774(2) . ?
Fe3 C6 1.785(2) . ?
Fe3 C5 1.802(2) . ?
Fe3 N1 1.9235(15) . ?
Fe3 Fe4 2.5078(4) . ?
Fe4 C8 1.783(2) . ?
Fe4 C10 1.785(2) . ?
Fe4 C9 1.789(2) . ?
Fe4 N1 1.9270(15) . ?
P1 C13 1.828(2) . ?
P1 C11 1.834(2) . ?
P1 C19 1.840(2) . ?
P2 C33 1.825(2) . ?
P2 C27 1.837(2) . ?
P2 C25 1.841(2) . ?
C1 O1 1.154(2) . ?
C2 O2 1.154(2) . ?
C3 O3 1.151(3) . ?
C4 O4 1.159(2) . ?
C5 O5 1.151(2) . ?
C6 O6 1.150(3) . ?
C7 O7 1.155(2) . ?
C8 O8 1.150(2) . ?
C9 O9 1.155(2) . ?
C10 O10 1.154(2) . ?
C11 C12 1.528(3) . ?
C11 H11A 0.96(3) . ?
C11 H11B 0.97(3) . ?
C12 N12 1.471(3) . ?
C12 H12A 0.974(16) . ?
C12 H12B 0.999(15) . ?
N12 H12C 0.889(18) . ?
N12 H12D 0.918(18) . ?
C13 C14 1.385(3) . ?
C13 C18 1.399(3) . ?
C14 C15 1.403(3) . ?
C14 H14 0.98(3) . ?
C15 C16 1.376(3) . ?
C15 H15 0.96(3) . ?
C16 C17 1.388(3) . ?
C16 H16 0.94(3) . ?
C17 C18 1.387(3) . ?
C17 H17 0.93(3) . ?
C18 H18 0.94(3) . ?
C19 C24 1.395(3) . ?
C19 C20 1.402(3) . ?
C20 C21 1.391(3) . ?
C20 H20 0.95(2) . ?
C21 C22 1.386(3) . ?
C21 H21 0.98(3) . ?
C22 C23 1.383(3) . ?
C22 H22 0.94(3) . ?
C23 C24 1.397(3) . ?
C23 H23 0.95(3) . ?
C24 H24 0.92(2) . ?
C25 C26 1.527(3) . ?
C25 H25A 0.95(2) . ?
C25 H25B 0.94(2) . ?
C26 N26 1.470(3) . ?
C26 H26A 0.98(2) . ?
C26 H26B 0.94(2) . ?
N26 H26C 0.88(3) . ?
N26 H26D 0.86(3) . ?
C27 C28 1.398(3) . ?
C27 C32 1.399(3) . ?
C28 C29 1.395(3) . ?
C28 H28 0.94(2) . ?
C29 C30 1.386(4) . ?
C29 H29 0.95(3) . ?
C30 C31 1.384(4) . ?
C30 H30 0.98(3) . ?
C31 C32 1.395(3) . ?
C31 H31 0.98(3) . ?
C32 H32 0.95(2) . ?
C33 C38 1.397(3) . ?
C33 C34 1.399(3) . ?
C34 C35 1.398(3) . ?
C34 H34 0.99(3) . ?
C35 C36 1.376(4) . ?
C35 H35 0.94(3) . ?
C36 C37 1.386(4) . ?
C36 H36 0.94(3) . ?
C37 C38 1.388(3) . ?
C37 H37 0.90(3) . ?
C38 H38 0.91(3) . ?
P41 N41 1.5870(17) . ?
P41 C47 1.7971(19) . ?
P41 C41 1.799(2) . ?
P41 C53 1.802(2) . ?
P42 N41 1.5838(17) . ?
P42 C59 1.797(2) . ?
P42 C65 1.799(2) . ?
P42 C71 1.805(2) . ?
C41 C42 1.396(3) . ?
C41 C46 1.399(3) . ?
C42 C43 1.392(3) . ?
C42 H42 0.97(3) . ?
C43 C44 1.383(3) . ?
C43 H43 0.90(3) . ?
C44 C45 1.388(3) . ?
C44 H44 0.92(3) . ?
C45 C46 1.382(3) . ?
C45 H45 0.92(3) . ?
C46 H46 0.87(3) . ?
C47 C48 1.391(3) . ?
C47 C52 1.395(3) . ?
C48 C49 1.390(3) . ?
C48 H48 0.91(2) . ?
C49 C50 1.383(3) . ?
C49 H49 0.91(3) . ?
C50 C51 1.387(3) . ?
C50 H50 0.89(3) . ?
C51 C52 1.385(3) . ?
C51 H51 0.96(3) . ?
C52 H52 0.92(2) . ?
C53 C54 1.392(3) . ?
C53 C58 1.399(3) . ?
C54 C55 1.391(3) . ?
C54 H54 0.97(2) . ?
C55 C56 1.383(3) . ?
C55 H55 0.98(3) . ?
C56 C57 1.381(3) . ?
C56 H56 0.97(3) . ?
C57 C58 1.392(3) . ?
C57 H57 0.89(3) . ?
C58 H58 0.93(2) . ?
C59 C60 1.386(3) . ?
C59 C64 1.392(3) . ?
C60 C61 1.391(3) . ?
C60 H60 0.89(3) . ?
C61 C62 1.371(3) . ?
C61 H61 0.92(4) . ?
C62 C63 1.378(3) . ?
C62 H62 0.94(3) . ?
C63 C64 1.391(3) . ?
C63 H63 0.90(3) . ?
C64 H64 0.97(3) . ?
C65 C66 1.395(3) . ?
C65 C70 1.397(3) . ?
C66 C67 1.386(3) . ?
C66 H66 0.90(3) . ?
C67 C68 1.375(4) . ?
C67 H67 0.90(3) . ?
C68 C69 1.389(4) . ?
C68 H68 0.94(3) . ?
C69 C70 1.382(3) . ?
C69 H69 0.90(3) . ?
C70 H70 0.93(3) . ?
C71 C76 1.390(3) . ?
C71 C72 1.400(3) . ?
C72 C73 1.387(3) . ?
C72 H72 0.93(3) . ?
C73 C74 1.390(3) . ?
C73 H73 0.92(3) . ?
C74 C75 1.383(3) . ?
C74 H74 0.96(3) . ?
C75 C76 1.385(3) . ?
C75 H75 0.95(3) . ?
C76 H76 0.95(2) . ?

loop_
_geom_hbond_atom_site_label_D
_geom_hbond_atom_site_label_H
_geom_hbond_atom_site_label_A
_geom_hbond_distance_DH
_geom_hbond_distance_HA
_geom_hbond_distance_DA
_geom_hbond_angle_DHA
_geom_hbond_site_symmetry_A
_geom_hbond_publ_flag
N12 H12C N26 0.889(18) 2.413(19) 3.292(3) 170(3) 2_666 yes
C25 H25A O4 0.95(2) 2.65(2) 3.487(2) 146.0(17) 2_666 yes
N26 H26C O4 0.88(3) 2.45(3) 3.216(3) 146(3) 2_666 yes
N26 H26C O9 0.88(3) 2.62(3) 3.225(2) 127(2) 2_666 yes
C48 H48 O10 0.91(2) 2.58(3) 3.457(3) 163(2) 2_676 yes
C54 H54 N12 0.97(2) 2.50(2) 3.274(3) 136.8(18) . yes
C76 H76 N41 0.95(2) 2.41(2) 2.908(3) 112.6(17) . yes

loop_
_geom_torsion_atom_site_label_1
_geom_torsion_atom_site_label_2
_geom_torsion_atom_site_label_3
_geom_torsion_atom_site_label_4
_geom_torsion
_geom_torsion_site_symmetry_1
_geom_torsion_site_symmetry_2
_geom_torsion_site_symmetry_3
_geom_torsion_site_symmetry_4
_geom_torsion_publ_flag
C2 Fe1 N1 Fe3 -82.76(8) . . . . ?
C1 Fe1 N1 Fe3 55.39(17) . . . . ?
P1 Fe1 N1 Fe3 -179.96(4) . . . . ?
Fe4 Fe1 N1 Fe3 81.28(6) . . . . ?
C2 Fe1 N1 Fe4 -164.04(7) . . . . ?
C1 Fe1 N1 Fe4 -25.89(17) . . . . ?
P1 Fe1 N1 Fe4 98.76(5) . . . . ?
Fe3 Fe1 N1 Fe4 -81.28(6) . . . . ?
C4 Fe2 N1 Fe3 -163.55(7) . . . . ?
C3 Fe2 N1 Fe3 -27.61(17) . . . . ?
P2 Fe2 N1 Fe3 100.26(5) . . . . ?
Fe4 Fe2 N1 Fe3 -81.29(6) . . . . ?
C4 Fe2 N1 Fe4 -82.26(8) . . . . ?
C3 Fe2 N1 Fe4 53.68(16) . . . . ?
P2 Fe2 N1 Fe4 -178.45(3) . . . . ?
Fe3 Fe2 N1 Fe4 81.29(6) . . . . ?
C13 P1 C11 C12 63.97(19) . . . . ?
C19 P1 C11 C12 -42.61(19) . . . . ?
Fe1 P1 C11 C12 -174.78(15) . . . . ?
P1 C11 C12 N12 172.85(16) . . . . ?
C11 P1 C13 C14 16.0(2) . . . . ?
C19 P1 C13 C14 124.94(18) . . . . ?
Fe1 P1 C13 C14 -106.94(17) . . . . ?
C11 P1 C13 C18 -171.99(16) . . . . ?
C19 P1 C13 C18 -63.08(17) . . . . ?
Fe1 P1 C13 C18 65.04(17) . . . . ?
C18 C13 C14 C15 -0.2(3) . . . . ?
P1 C13 C14 C15 171.63(16) . . . . ?
C13 C14 C15 C16 0.2(3) . . . . ?
C14 C15 C16 C17 -0.1(3) . . . . ?
C15 C16 C17 C18 0.0(4) . . . . ?
C16 C17 C18 C13 0.0(3) . . . . ?
C14 C13 C18 C17 0.1(3) . . . . ?
P1 C13 C18 C17 -172.41(18) . . . . ?
C13 P1 C19 C24 149.68(17) . . . . ?
C11 P1 C19 C24 -98.58(17) . . . . ?
Fe1 P1 C19 C24 28.87(19) . . . . ?
C13 P1 C19 C20 -31.92(19) . . . . ?
C11 P1 C19 C20 79.82(19) . . . . ?
Fe1 P1 C19 C20 -152.73(15) . . . . ?
C24 C19 C20 C21 1.3(3) . . . . ?
P1 C19 C20 C21 -177.12(17) . . . . ?
C19 C20 C21 C22 0.4(3) . . . . ?
C20 C21 C22 C23 -1.7(3) . . . . ?
C21 C22 C23 C24 1.3(3) . . . . ?
C20 C19 C24 C23 -1.7(3) . . . . ?
P1 C19 C24 C23 176.73(16) . . . . ?
C22 C23 C24 C19 0.4(3) . . . . ?
C33 P2 C25 C26 -61.87(17) . . . . ?
C27 P2 C25 C26 45.30(17) . . . . ?
Fe2 P2 C25 C26 175.71(13) . . . . ?
P2 C25 C26 N26 178.15(15) . . . . ?
C33 P2 C27 C28 -158.60(16) . . . . ?
C25 P2 C27 C28 93.63(17) . . . . ?
Fe2 P2 C27 C28 -30.45(18) . . . . ?
C33 P2 C27 C32 28.87(19) . . . . ?
C25 P2 C27 C32 -78.89(18) . . . . ?
Fe2 P2 C27 C32 157.03(14) . . . . ?
C32 C27 C28 C29 1.2(3) . . . . ?
P2 C27 C28 C29 -171.59(16) . . . . ?
C27 C28 C29 C30 -0.9(3) . . . . ?
C28 C29 C30 C31 -0.3(3) . . . . ?
C29 C30 C31 C32 1.1(3) . . . . ?
C30 C31 C32 C27 -0.8(3) . . . . ?
C28 C27 C32 C31 -0.4(3) . . . . ?
P2 C27 C32 C31 172.09(17) . . . . ?
C27 P2 C33 C38 51.71(18) . . . . ?
C25 P2 C33 C38 156.93(16) . . . . ?
Fe2 P2 C33 C38 -81.47(17) . . . . ?
C27 P2 C33 C34 -132.65(17) . . . . ?
C25 P2 C33 C34 -27.43(19) . . . . ?
Fe2 P2 C33 C34 94.18(17) . . . . ?
C38 C33 C34 C35 -1.7(3) . . . . ?
P2 C33 C34 C35 -177.35(17) . . . . ?
C33 C34 C35 C36 0.7(3) . . . . ?
C34 C35 C36 C37 0.6(4) . . . . ?
C35 C36 C37 C38 -0.8(4) . . . . ?
C36 C37 C38 C33 -0.2(3) . . . . ?
C34 C33 C38 C37 1.5(3) . . . . ?
P2 C33 C38 C37 177.26(16) . . . . ?
N41 P41 C41 C42 -0.40(19) . . . . ?
C47 P41 C41 C42 124.94(16) . . . . ?
C53 P41 C41 C42 -119.12(17) . . . . ?
N41 P41 C41 C46 -178.30(16) . . . . ?
C47 P41 C41 C46 -52.96(18) . . . . ?
C53 P41 C41 C46 62.98(18) . . . . ?
C59 P42 N41 P41 -43.3(2) . . . . ?
C65 P42 N41 P41 77.4(2) . . . . ?
C71 P42 N41 P41 -163.18(17) . . . . ?
C47 P41 N41 P42 -7.4(2) . . . . ?
C41 P41 N41 P42 112.76(18) . . . . ?
C53 P41 N41 P42 -127.78(17) . . . . ?
C46 C41 C42 C43 1.0(3) . . . . ?
P41 C41 C42 C43 -176.91(16) . . . . ?
C41 C42 C43 C44 0.3(3) . . . . ?
C42 C43 C44 C45 -0.9(3) . . . . ?
C43 C44 C45 C46 0.3(3) . . . . ?
C44 C45 C46 C41 1.0(3) . . . . ?
C42 C41 C46 C45 -1.7(3) . . . . ?
P41 C41 C46 C45 176.27(16) . . . . ?
N41 P41 C47 C48 90.33(18) . . . . ?
C41 P41 C47 C48 -32.04(18) . . . . ?
C53 P41 C47 C48 -149.09(16) . . . . ?
N41 P41 C47 C52 -81.62(18) . . . . ?
C41 P41 C47 C52 156.02(16) . . . . ?
C53 P41 C47 C52 38.97(18) . . . . ?
C52 C47 C48 C49 0.1(3) . . . . ?
P41 C47 C48 C49 -171.80(15) . . . . ?
C47 C48 C49 C50 0.6(3) . . . . ?
C48 C49 C50 C51 -0.9(3) . . . . ?
C49 C50 C51 C52 0.5(3) . . . . ?
C50 C51 C52 C47 0.3(3) . . . . ?
C48 C47 C52 C51 -0.6(3) . . . . ?
P41 C47 C52 C51 171.38(16) . . . . ?
N41 P41 C53 C54 159.34(17) . . . . ?
C47 P41 C53 C54 34.47(19) . . . . ?
C41 P41 C53 C54 -80.60(18) . . . . ?
N41 P41 C53 C58 -20.06(19) . . . . ?
C47 P41 C53 C58 -144.92(16) . . . . ?
C41 P41 C53 C58 100.00(17) . . . . ?
C58 C53 C54 C55 0.5(3) . . . . ?
P41 C53 C54 C55 -178.85(17) . . . . ?
C53 C54 C55 C56 -0.3(3) . . . . ?
C54 C55 C56 C57 0.0(4) . . . . ?
C55 C56 C57 C58 0.0(3) . . . . ?
C56 C57 C58 C53 0.2(3) . . . . ?
C54 C53 C58 C57 -0.5(3) . . . . ?
P41 C53 C58 C57 178.87(17) . . . . ?
N41 P42 C59 C60 -83.7(2) . . . . ?
C65 P42 C59 C60 151.50(19) . . . . ?
C71 P42 C59 C60 34.2(2) . . . . ?
N41 P42 C59 C64 90.25(18) . . . . ?
C65 P42 C59 C64 -34.58(19) . . . . ?
C71 P42 C59 C64 -151.88(16) . . . . ?
C64 C59 C60 C61 0.7(4) . . . . ?
P42 C59 C60 C61 174.7(2) . . . . ?
C59 C60 C61 C62 -1.6(4) . . . . ?
C60 C61 C62 C63 2.0(4) . . . . ?
C61 C62 C63 C64 -1.4(3) . . . . ?
C62 C63 C64 C59 0.4(3) . . . . ?
C60 C59 C64 C63 -0.1(3) . . . . ?
P42 C59 C64 C63 -174.09(16) . . . . ?
N41 P42 C65 C66 3.7(2) . . . . ?
C59 P42 C65 C66 130.25(18) . . . . ?
C71 P42 C65 C66 -113.09(18) . . . . ?
N41 P42 C65 C70 -170.85(17) . . . . ?
C59 P42 C65 C70 -44.3(2) . . . . ?
C71 P42 C65 C70 72.39(19) . . . . ?
C70 C65 C66 C67 2.4(3) . . . . ?
P42 C65 C66 C67 -172.17(19) . . . . ?
C65 C66 C67 C68 -2.5(4) . . . . ?
C66 C67 C68 C69 0.6(4) . . . . ?
C67 C68 C69 C70 1.5(4) . . . . ?
C68 C69 C70 C65 -1.6(4) . . . . ?
C66 C65 C70 C69 -0.3(3) . . . . ?
P42 C65 C70 C69 174.25(19) . . . . ?
N41 P42 C71 C76 -5.46(19) . . . . ?
C59 P42 C71 C76 -129.71(17) . . . . ?
C65 P42 C71 C76 115.96(17) . . . . ?
N41 P42 C71 C72 176.37(17) . . . . ?
C59 P42 C71 C72 52.11(19) . . . . ?
C65 P42 C71 C72 -62.22(19) . . . . ?
C76 C71 C72 C73 -0.2(3) . . . . ?
P42 C71 C72 C73 178.01(16) . . . . ?
C71 C72 C73 C74 0.7(3) . . . . ?
C72 C73 C74 C75 -0.4(3) . . . . ?
C73 C74 C75 C76 -0.5(3) . . . . ?
C74 C75 C76 C71 1.1(3) . . . . ?
C72 C71 C76 C75 -0.7(3) . . . . ?
P42 C71 C76 C75 -178.94(17) . . . . ?
